data_7005540
loop_
_publ_author_name
'Heroux, Katie J.'
'Woodin, Katrina S.'
'Tranchemontagne, David J.'
'Widger, Peter C. B.'
'Southwick, Evan'
'Wong, Edward H.'
'Weisman, Gary R.'
'Tomellini, Sterling A.'
'Wadas, Thaddeus J.'
'Anderson, Carolyn J.'
'Kassel, Scott'
'Golen, James A.'
'Rheingold, Arnold L.'

_publ_section_title
;
 The long and short of it: the influence of N-carboxyethyl
 versusN-carboxymethyl pendant arms on in vitro and in vivo behavior of
 copper complexes of cross-bridged tetraamine macrocycles.
;
_journal_issue 21
_journal_name_full 'Dalton transactions (Cambridge, England : 2003)'
_journal_page_first 2150
_journal_page_last 2162
_journal_paper_doi 10.1039/b702938a
_journal_year 2007
_chemical_formula_sum 'C19 H37 Cl Cu N4 O9'
_chemical_formula_weight 564.52
_chemical_name_systematic
;

?

;
_space_group_IT_number 29
_symmetry_cell_setting orthorhombic
_symmetry_space_group_name_Hall 'P 2c -2ac'
_symmetry_space_group_name_H-M 'P c a 21'
_atom_sites_solution_hydrogens geom
_atom_sites_solution_primary direct
_atom_sites_solution_secondary difmap
_audit_creation_method SHELXL-97
_cell_angle_alpha 90.00
_cell_angle_beta 90.00
_cell_angle_gamma 90.00
_cell_formula_units_Z 4
_cell_length_a 27.6657(19)
_cell_length_b 7.9539(6)
_cell_length_c 10.7296(7)
_cell_measurement_reflns_used 8369
_cell_measurement_temperature 213(2)
_cell_measurement_theta_max 28.20
_cell_measurement_theta_min 2.40
_cell_volume 2361.1(3)
_computing_cell_refinement 'Bruker SMART'
_computing_data_collection 'Bruker SMART'
_computing_data_reduction 'Bruker SAINT'
_computing_molecular_graphics 'Bruker SHELXTL'
_computing_publication_material 'Bruker SHELXTL'
_computing_structure_refinement 'SHELXL-97 (Sheldrick, 1997)'
_computing_structure_solution 'SHELXS-97 (Sheldrick, 1990)'
_diffrn_ambient_temperature 213(2)
_diffrn_measured_fraction_theta_full 0.997
_diffrn_measured_fraction_theta_max 0.997
_diffrn_measurement_device_type 'CCD area detector'
_diffrn_measurement_method 'phi and omega scans'
_diffrn_radiation_monochromator graphite
_diffrn_radiation_source 'fine-focus sealed tube'
_diffrn_radiation_type MoK\a
_diffrn_radiation_wavelength 0.71073
_diffrn_reflns_av_R_equivalents 0.0259
_diffrn_reflns_av_sigmaI/netI 0.0313
_diffrn_reflns_limit_h_max 33
_diffrn_reflns_limit_h_min -34
_diffrn_reflns_limit_k_max 9
_diffrn_reflns_limit_k_min -9
_diffrn_reflns_limit_l_max 12
_diffrn_reflns_limit_l_min -13
_diffrn_reflns_number 15470
_diffrn_reflns_theta_full 26.00
_diffrn_reflns_theta_max 26.00
_diffrn_reflns_theta_min 2.40
_exptl_absorpt_coefficient_mu 1.096
_exptl_absorpt_correction_T_max 1.000
_exptl_absorpt_correction_T_min 0.819
_exptl_absorpt_correction_type multi-scan
_exptl_absorpt_process_details SADABS
_exptl_crystal_colour blue
_exptl_crystal_density_diffrn 1.588
_exptl_crystal_density_method 'not measured'
_exptl_crystal_description block
_exptl_crystal_F_000 1188
_exptl_crystal_size_max 0.20
_exptl_crystal_size_mid 0.20
_exptl_crystal_size_min 0.15
_refine_diff_density_max 0.289
_refine_diff_density_min -0.207
_refine_diff_density_rms 0.048
_refine_ls_abs_structure_details 'Flack H D (1983), Acta Cryst. A39, 876-881'
_refine_ls_abs_structure_Flack 0.040(9)
_refine_ls_extinction_method none
_refine_ls_goodness_of_fit_ref 1.028
_refine_ls_hydrogen_treatment constr
_refine_ls_matrix_type full
_refine_ls_number_parameters 316
_refine_ls_number_reflns 4274
_refine_ls_number_restraints 1
_refine_ls_restrained_S_all 1.028
_refine_ls_R_factor_all 0.0261
_refine_ls_R_factor_gt 0.0246
_refine_ls_shift/su_max 0.002
_refine_ls_shift/su_mean 0.000
_refine_ls_structure_factor_coef Fsqd
_refine_ls_weighting_details 'calc w=1/[\s^2^(Fo^2^)+(0.0363P)^2^+0.2591P] where P=(Fo^2^+2Fc^2^)/3'
_refine_ls_weighting_scheme calc
_refine_ls_wR_factor_gt 0.0605
_refine_ls_wR_factor_ref 0.0614
_reflns_number_gt 4095
_reflns_number_total 4274
_reflns_threshold_expression >2sigma(I)
_cod_data_source_file b702938a.txt
_cod_data_source_block wong117
_cod_depositor_comments
;
The following automatic conversions were performed:
'_symmetry_cell_setting' value 'Orthorhombic' changed to 'orthorhombic'
according to '/home/saulius/struct/CIF-dictionaries/cif_core.dic'
dictionary named 'cif_core.dic' version 2.4.1 from 2010-06-29.

Automatic conversion script
Id: cif_fix_enum 1527 2010-12-29 10:47:43Z saulius 
;
_cod_original_sg_symbol_H-M Pca2(1)
_cod_database_code 7005540

loop_
_symmetry_equiv_pos_as_xyz
'x, y, z'
'-x, -y, z+1/2'
'x+1/2, -y, z'
'-x+1/2, y, z+1/2'

loop_
_atom_site_label
_atom_site_type_symbol
_atom_site_fract_x
_atom_site_fract_y
_atom_site_fract_z
_atom_site_U_iso_or_equiv
_atom_site_adp_type
_atom_site_occupancy
_atom_site_symmetry_multiplicity
_atom_site_calc_flag
_atom_site_refinement_flags
_atom_site_disorder_assembly
_atom_site_disorder_group
Cu1 Cu 0.616167(8) 0.90361(3) 0.55839(3) 0.01981(7) Uani 1 1 d . . .
Cl1A Cl 0.68855(2) 0.44676(8) 0.00650(5) 0.03482(14) Uani 1 1 d . . .
O1 O 0.58991(5) 1.13426(17) 0.54578(16) 0.0252(3) Uani 1 1 d . . .
O2 O 0.53753(6) 1.2768(2) 0.43027(15) 0.0345(4) Uani 1 1 d . . .
O3 O 0.55016(6) 0.8202(2) 0.40870(15) 0.0334(4) Uani 1 1 d . . .
O4 O 0.48583(7) 0.6608(2) 0.36759(18) 0.0349(4) Uani 1 1 d . . .
H4 H 0.4951(12) 0.665(4) 0.304(3) 0.049(10) Uiso 1 1 d . . .
N1 N 0.66514(7) 0.9457(3) 0.41621(18) 0.0233(4) Uani 1 1 d . . .
N2 N 0.67765(7) 0.9502(3) 0.68598(18) 0.0256(4) Uani 1 1 d . . .
N3 N 0.56764(7) 0.8614(2) 0.70074(17) 0.0234(4) Uani 1 1 d . . .
N4 N 0.63513(7) 0.6530(2) 0.57656(17) 0.0238(4) Uani 1 1 d . . .
C1 C 0.57466(8) 1.1898(3) 0.4411(2) 0.0251(5) Uani 1 1 d . . .
C2 C 0.60411(9) 1.1515(3) 0.3262(2) 0.0280(5) Uani 1 1 d . . .
H2A H 0.6027 1.2484 0.2700 0.034 Uiso 1 1 calc R . .
H2B H 0.5895 1.0555 0.2830 0.034 Uiso 1 1 calc R . .
C3 C 0.65668(9) 1.1116(3) 0.3534(2) 0.0271(5) Uani 1 1 d . . .
H3A H 0.6746 1.1130 0.2747 0.033 Uiso 1 1 calc R . .
H3B H 0.6699 1.2008 0.4063 0.033 Uiso 1 1 calc R . .
C4 C 0.71445(8) 0.9537(3) 0.4747(2) 0.0286(5) Uani 1 1 d . . .
H4A H 0.7361 1.0191 0.4211 0.034 Uiso 1 1 calc R . .
H4B H 0.7277 0.8398 0.4819 0.034 Uiso 1 1 calc R . .
C5 C 0.71229(9) 1.0340(3) 0.6027(2) 0.0321(5) Uani 1 1 d . . .
H5A H 0.7445 1.0301 0.6405 0.039 Uiso 1 1 calc R . .
H5B H 0.7031 1.1524 0.5937 0.039 Uiso 1 1 calc R . .
C6 C 0.66394(10) 1.0646(4) 0.7878(2) 0.0330(6) Uani 1 1 d . . .
H6A H 0.6553 1.1738 0.7518 0.040 Uiso 1 1 calc R . .
H6B H 0.6921 1.0818 0.8416 0.040 Uiso 1 1 calc R . .
C7 C 0.62202(10) 1.0039(3) 0.8678(2) 0.0348(6) Uani 1 1 d . . .
H7A H 0.6305 0.8936 0.9021 0.042 Uiso 1 1 calc R . .
H7B H 0.6184 1.0815 0.9381 0.042 Uiso 1 1 calc R . .
C8 C 0.57360(9) 0.9884(3) 0.8031(2) 0.0296(5) Uani 1 1 d . . .
H8A H 0.5494 0.9634 0.8671 0.036 Uiso 1 1 calc R . .
H8B H 0.5656 1.0989 0.7684 0.036 Uiso 1 1 calc R . .
C9 C 0.51621(8) 0.8869(3) 0.6588(2) 0.0289(5) Uani 1 1 d . . .
H9A H 0.5144 0.9966 0.6176 0.035 Uiso 1 1 calc R . .
H9B H 0.4960 0.8935 0.7337 0.035 Uiso 1 1 calc R . .
C10 C 0.49363(7) 0.7591(3) 0.5726(2) 0.0296(5) Uani 1 1 d . . .
H10A H 0.4974 0.6477 0.6104 0.035 Uiso 1 1 calc R . .
H10B H 0.4589 0.7826 0.5676 0.035 Uiso 1 1 calc R . .
C11 C 0.51328(8) 0.7516(3) 0.4423(2) 0.0272(5) Uani 1 1 d . . .
C12 C 0.57614(9) 0.6886(3) 0.7493(2) 0.0271(5) Uani 1 1 d . . .
H12A H 0.5459 0.6436 0.7834 0.032 Uiso 1 1 calc R . .
H12B H 0.5999 0.6929 0.8169 0.032 Uiso 1 1 calc R . .
C13 C 0.59432(9) 0.5738(3) 0.6471(2) 0.0274(5) Uani 1 1 d . . .
H13A H 0.6053 0.4677 0.6838 0.033 Uiso 1 1 calc R . .
H13B H 0.5678 0.5486 0.5895 0.033 Uiso 1 1 calc R . .
C14 C 0.63859(10) 0.5621(3) 0.4547(2) 0.0288(5) Uani 1 1 d . . .
H14A H 0.6064 0.5601 0.4165 0.035 Uiso 1 1 calc R . .
H14B H 0.6479 0.4454 0.4714 0.035 Uiso 1 1 calc R . .
C15 C 0.67381(10) 0.6347(3) 0.3611(2) 0.0318(5) Uani 1 1 d . . .
H15A H 0.6743 0.5614 0.2877 0.038 Uiso 1 1 calc R . .
H15B H 0.7062 0.6324 0.3979 0.038 Uiso 1 1 calc R . .
C16 C 0.66323(8) 0.8124(3) 0.3185(2) 0.0278(5) Uani 1 1 d . . .
H16A H 0.6864 0.8418 0.2530 0.033 Uiso 1 1 calc R . .
H16B H 0.6309 0.8140 0.2810 0.033 Uiso 1 1 calc R . .
C17 C 0.68206(9) 0.6378(3) 0.6446(2) 0.0288(5) Uani 1 1 d . . .
H17A H 0.7081 0.6264 0.5831 0.035 Uiso 1 1 calc R . .
H17B H 0.6814 0.5342 0.6941 0.035 Uiso 1 1 calc R . .
C18 C 0.69420(8) 0.7841(3) 0.7308(2) 0.0299(5) Uani 1 1 d . . .
H18A H 0.6796 0.7627 0.8125 0.036 Uiso 1 1 calc R . .
H18B H 0.7293 0.7881 0.7423 0.036 Uiso 1 1 calc R . .
O1A O 0.69718(8) 0.6171(2) 0.0435(2) 0.0569(6) Uani 1 1 d . . .
O2A O 0.65208(10) 0.4440(3) -0.0878(2) 0.0647(6) Uani 1 1 d . . .
O3A O 0.67240(13) 0.3519(3) 0.1091(2) 0.0845(9) Uani 1 1 d . . .
O4A O 0.73158(9) 0.3770(3) -0.0434(3) 0.0788(9) Uani 1 1 d . . .
O1S O 0.51232(7) 0.6574(3) 0.13632(17) 0.0390(4) Uani 1 1 d . . .
H1S H 0.4959(11) 0.681(4) 0.084(3) 0.042(9) Uiso 1 1 d . . .
C1S C 0.56162(10) 0.6523(4) 0.1023(3) 0.0461(7) Uani 1 1 d . . .
H1SA H 0.5655 0.5835 0.0284 0.069 Uiso 1 1 calc R . .
H1SB H 0.5803 0.6046 0.1701 0.069 Uiso 1 1 calc R . .
H1SC H 0.5729 0.7654 0.0852 0.069 Uiso 1 1 calc R . .

loop_
_atom_site_aniso_label
_atom_site_aniso_U_11
_atom_site_aniso_U_22
_atom_site_aniso_U_33
_atom_site_aniso_U_23
_atom_site_aniso_U_13
_atom_site_aniso_U_12
Cu1 0.01818(12) 0.01936(12) 0.02189(11) 0.00006(12) 0.00149(12) 0.00055(9)
Cl1A 0.0438(4) 0.0318(3) 0.0288(2) 0.0015(3) -0.0007(3) -0.0057(3)
O1 0.0292(8) 0.0214(7) 0.0250(8) 0.0017(7) 0.0011(7) 0.0049(6)
O2 0.0292(9) 0.0422(10) 0.0322(8) 0.0020(8) 0.0002(7) 0.0139(8)
O3 0.0287(9) 0.0419(10) 0.0294(8) -0.0011(7) 0.0010(7) -0.0108(8)
O4 0.0321(10) 0.0375(10) 0.0352(10) -0.0007(8) -0.0042(8) -0.0067(8)
N1 0.0182(9) 0.0240(9) 0.0276(9) 0.0001(8) 0.0007(8) 0.0010(8)
N2 0.0233(10) 0.0252(10) 0.0284(10) -0.0035(8) -0.0056(8) -0.0005(9)
N3 0.0211(10) 0.0238(9) 0.0252(9) 0.0020(8) 0.0010(8) 0.0012(8)
N4 0.0247(9) 0.0209(8) 0.0257(10) -0.0024(8) 0.0011(8) 0.0000(7)
C1 0.0225(11) 0.0212(11) 0.0317(11) 0.0008(9) -0.0003(9) -0.0032(9)
C2 0.0287(12) 0.0270(12) 0.0283(10) 0.0047(9) 0.0010(10) 0.0026(10)
C3 0.0234(12) 0.0251(12) 0.0330(12) 0.0049(9) 0.0041(10) -0.0013(9)
C4 0.0159(11) 0.0335(13) 0.0363(12) 0.0007(10) 0.0021(9) 0.0002(10)
C5 0.0219(11) 0.0338(13) 0.0406(12) -0.0001(10) -0.0062(9) -0.0032(10)
C6 0.0293(14) 0.0348(14) 0.0348(12) -0.0086(11) -0.0075(11) 0.0026(12)
C7 0.0419(14) 0.0345(14) 0.0281(12) -0.0065(10) -0.0026(10) 0.0027(11)
C8 0.0328(13) 0.0296(12) 0.0264(11) -0.0034(9) 0.0055(10) 0.0063(11)
C9 0.0228(12) 0.0331(13) 0.0308(11) 0.0030(10) 0.0066(9) 0.0032(10)
C10 0.0175(9) 0.0347(11) 0.0365(13) 0.0074(11) 0.0004(10) -0.0035(8)
C11 0.0247(12) 0.0252(12) 0.0317(11) 0.0036(10) -0.0048(9) 0.0022(10)
C12 0.0266(12) 0.0271(12) 0.0275(10) 0.0051(9) 0.0016(9) -0.0017(10)
C13 0.0284(12) 0.0217(11) 0.0321(11) 0.0037(9) 0.0032(10) -0.0018(9)
C14 0.0342(14) 0.0202(11) 0.0321(12) -0.0061(9) 0.0022(10) 0.0005(10)
C15 0.0335(13) 0.0290(12) 0.0328(12) -0.0075(10) 0.0081(10) 0.0043(11)
C16 0.0245(12) 0.0333(13) 0.0254(10) -0.0041(10) 0.0052(9) -0.0005(10)
C17 0.0270(13) 0.0265(12) 0.0331(11) 0.0008(10) -0.0015(10) 0.0065(10)
C18 0.0233(12) 0.0333(13) 0.0332(11) 0.0025(10) -0.0064(9) 0.0039(10)
O1A 0.0802(15) 0.0380(10) 0.0526(13) -0.0060(10) 0.0001(13) -0.0128(10)
O2A 0.0738(16) 0.0634(14) 0.0569(13) -0.0004(12) -0.0240(13) 0.0040(12)
O3A 0.141(3) 0.0667(16) 0.0456(12) 0.0195(12) 0.0047(15) -0.0296(17)
O4A 0.0509(15) 0.0670(16) 0.119(2) -0.0315(16) 0.0086(15) 0.0009(12)
O1S 0.0365(11) 0.0501(12) 0.0303(9) -0.0011(8) -0.0050(9) 0.0043(9)
C1S 0.0370(15) 0.0634(18) 0.0380(13) 0.0034(13) -0.0061(11) -0.0111(14)

loop_
_atom_type_symbol
_atom_type_description
_atom_type_scat_dispersion_real
_atom_type_scat_dispersion_imag
_atom_type_scat_source
C C 0.0033 0.0016 'International Tables Vol C Tables 4.2.6.8 and 6.1.1.4'
H H 0.0000 0.0000 'International Tables Vol C Tables 4.2.6.8 and 6.1.1.4'
N N 0.0061 0.0033 'International Tables Vol C Tables 4.2.6.8 and 6.1.1.4'
O O 0.0106 0.0060 'International Tables Vol C Tables 4.2.6.8 and 6.1.1.4'
Cl Cl 0.1484 0.1585 'International Tables Vol C Tables 4.2.6.8 and 6.1.1.4'
Cu Cu 0.3201 1.2651 'International Tables Vol C Tables 4.2.6.8 and 6.1.1.4'

loop_
_geom_angle_atom_site_label_1
_geom_angle_atom_site_label_2
_geom_angle_atom_site_label_3
_geom_angle
_geom_angle_site_symmetry_1
_geom_angle_site_symmetry_3
_geom_angle_publ_flag
O1 Cu1 N3 87.86(7) . . ?
O1 Cu1 N1 92.30(7) . . ?
N3 Cu1 N1 179.70(8) . . ?
O1 Cu1 N4 173.01(7) . . ?
N3 Cu1 N4 86.47(7) . . ?
N1 Cu1 N4 93.39(8) . . ?
O1 Cu1 N2 99.75(8) . . ?
N3 Cu1 N2 93.99(7) . . ?
N1 Cu1 N2 85.74(7) . . ?
N4 Cu1 N2 84.73(8) . . ?
O1 Cu1 O3 86.24(6) . . ?
N3 Cu1 O3 87.56(6) . . ?
N1 Cu1 O3 92.70(7) . . ?
N4 Cu1 O3 89.44(7) . . ?
N2 Cu1 O3 173.86(7) . . ?
O3A Cl1A O4A 110.6(2) . . ?
O3A Cl1A O2A 108.75(17) . . ?
O4A Cl1A O2A 108.64(17) . . ?
O3A Cl1A O1A 110.05(15) . . ?
O4A Cl1A O1A 109.57(15) . . ?
O2A Cl1A O1A 109.19(15) . . ?
C1 O1 Cu1 120.11(14) . . ?
C11 O3 Cu1 122.63(15) . . ?
C11 O4 H4 110(3) . . ?
C16 N1 C3 107.67(19) . . ?
C16 N1 C4 110.85(18) . . ?
C3 N1 C4 106.98(19) . . ?
C16 N1 Cu1 112.35(14) . . ?
C3 N1 Cu1 111.81(15) . . ?
C4 N1 Cu1 107.07(14) . . ?
C5 N2 C6 109.8(2) . . ?
C5 N2 C18 113.65(19) . . ?
C6 N2 C18 113.02(19) . . ?
C5 N2 Cu1 101.57(14) . . ?
C6 N2 Cu1 111.35(15) . . ?
C18 N2 Cu1 106.84(14) . . ?
C12 N3 C8 110.33(17) . . ?
C12 N3 C9 112.21(18) . . ?
C8 N3 C9 103.39(17) . . ?
C12 N3 Cu1 107.89(14) . . ?
C8 N3 Cu1 111.16(14) . . ?
C9 N3 Cu1 111.86(13) . . ?
C17 N4 C14 109.38(17) . . ?
C17 N4 C13 111.96(18) . . ?
C14 N4 C13 106.66(17) . . ?
C17 N4 Cu1 110.12(13) . . ?
C14 N4 Cu1 113.50(14) . . ?
C13 N4 Cu1 105.15(13) . . ?
O2 C1 O1 123.1(2) . . ?
O2 C1 C2 118.8(2) . . ?
O1 C1 C2 118.02(19) . . ?
C1 C2 C3 113.8(2) . . ?
C1 C2 H2A 108.8 . . ?
C3 C2 H2A 108.8 . . ?
C1 C2 H2B 108.8 . . ?
C3 C2 H2B 108.8 . . ?
H2A C2 H2B 107.7 . . ?
N1 C3 C2 114.84(19) . . ?
N1 C3 H3A 108.6 . . ?
C2 C3 H3A 108.6 . . ?
N1 C3 H3B 108.6 . . ?
C2 C3 H3B 108.6 . . ?
H3A C3 H3B 107.5 . . ?
N1 C4 C5 111.13(19) . . ?
N1 C4 H4A 109.4 . . ?
C5 C4 H4A 109.4 . . ?
N1 C4 H4B 109.4 . . ?
C5 C4 H4B 109.4 . . ?
H4A C4 H4B 108.0 . . ?
N2 C5 C4 112.68(19) . . ?
N2 C5 H5A 109.1 . . ?
C4 C5 H5A 109.1 . . ?
N2 C5 H5B 109.1 . . ?
C4 C5 H5B 109.1 . . ?
H5A C5 H5B 107.8 . . ?
N2 C6 C7 114.8(2) . . ?
N2 C6 H6A 108.6 . . ?
C7 C6 H6A 108.6 . . ?
N2 C6 H6B 108.6 . . ?
C7 C6 H6B 108.6 . . ?
H6A C6 H6B 107.6 . . ?
C8 C7 C6 116.2(2) . . ?
C8 C7 H7A 108.2 . . ?
C6 C7 H7A 108.2 . . ?
C8 C7 H7B 108.2 . . ?
C6 C7 H7B 108.2 . . ?
H7A C7 H7B 107.4 . . ?
N3 C8 C7 119.17(19) . . ?
N3 C8 H8A 107.5 . . ?
C7 C8 H8A 107.5 . . ?
N3 C8 H8B 107.5 . . ?
C7 C8 H8B 107.5 . . ?
H8A C8 H8B 107.0 . . ?
N3 C9 C10 118.91(19) . . ?
N3 C9 H9A 107.6 . . ?
C10 C9 H9A 107.6 . . ?
N3 C9 H9B 107.6 . . ?
C10 C9 H9B 107.6 . . ?
H9A C9 H9B 107.0 . . ?
C11 C10 C9 116.61(19) . . ?
C11 C10 H10A 108.1 . . ?
C9 C10 H10A 108.1 . . ?
C11 C10 H10B 108.1 . . ?
C9 C10 H10B 108.1 . . ?
H10A C10 H10B 107.3 . . ?
O3 C11 O4 123.4(2) . . ?
O3 C11 C10 124.3(2) . . ?
O4 C11 C10 112.3(2) . . ?
N3 C12 C13 110.83(18) . . ?
N3 C12 H12A 109.5 . . ?
C13 C12 H12A 109.5 . . ?
N3 C12 H12B 109.5 . . ?
C13 C12 H12B 109.5 . . ?
H12A C12 H12B 108.1 . . ?
N4 C13 C12 111.30(18) . . ?
N4 C13 H13A 109.4 . . ?
C12 C13 H13A 109.4 . . ?
N4 C13 H13B 109.4 . . ?
C12 C13 H13B 109.4 . . ?
H13A C13 H13B 108.0 . . ?
N4 C14 C15 115.88(19) . . ?
N4 C14 H14A 108.3 . . ?
C15 C14 H14A 108.3 . . ?
N4 C14 H14B 108.3 . . ?
C15 C14 H14B 108.3 . . ?
H14A C14 H14B 107.4 . . ?
C14 C15 C16 115.6(2) . . ?
C14 C15 H15A 108.4 . . ?
C16 C15 H15A 108.4 . . ?
C14 C15 H15B 108.4 . . ?
C16 C15 H15B 108.4 . . ?
H15A C15 H15B 107.4 . . ?
N1 C16 C15 116.38(19) . . ?
N1 C16 H16A 108.2 . . ?
C15 C16 H16A 108.2 . . ?
N1 C16 H16B 108.2 . . ?
C15 C16 H16B 108.2 . . ?
H16A C16 H16B 107.3 . . ?
N4 C17 C18 115.21(18) . . ?
N4 C17 H17A 108.5 . . ?
C18 C17 H17A 108.5 . . ?
N4 C17 H17B 108.5 . . ?
C18 C17 H17B 108.5 . . ?
H17A C17 H17B 107.5 . . ?
N2 C18 C17 114.62(18) . . ?
N2 C18 H18A 108.6 . . ?
C17 C18 H18A 108.6 . . ?
N2 C18 H18B 108.6 . . ?
C17 C18 H18B 108.6 . . ?
H18A C18 H18B 107.6 . . ?
C1S O1S H1S 113(2) . . ?
O1S C1S H1SA 109.5 . . ?
O1S C1S H1SB 109.5 . . ?
H1SA C1S H1SB 109.5 . . ?
O1S C1S H1SC 109.5 . . ?
H1SA C1S H1SC 109.5 . . ?
H1SB C1S H1SC 109.5 . . ?

loop_
_geom_bond_atom_site_label_1
_geom_bond_atom_site_label_2
_geom_bond_distance
_geom_bond_site_symmetry_2
_geom_bond_publ_flag
Cu1 O1 1.9778(14) . ?
Cu1 N3 2.0611(19) . ?
Cu1 N1 2.068(2) . ?
Cu1 N4 2.0705(18) . ?
Cu1 N2 2.2147(19) . ?
Cu1 O3 2.5207(17) . ?
Cl1A O3A 1.408(2) . ?
Cl1A O4A 1.418(3) . ?
Cl1A O2A 1.429(2) . ?
Cl1A O1A 1.432(2) . ?
O1 C1 1.278(3) . ?
O2 C1 1.244(3) . ?
O3 C11 1.212(3) . ?
O4 C11 1.319(3) . ?
O4 H4 0.73(3) . ?
N1 C16 1.491(3) . ?
N1 C3 1.500(3) . ?
N1 C4 1.503(3) . ?
N2 C5 1.470(3) . ?
N2 C6 1.471(3) . ?
N2 C18 1.478(3) . ?
N3 C12 1.488(3) . ?
N3 C8 1.501(3) . ?
N3 C9 1.506(3) . ?
N4 C17 1.494(3) . ?
N4 C14 1.497(3) . ?
N4 C13 1.498(3) . ?
C1 C2 1.508(3) . ?
C2 C3 1.517(3) . ?
C2 H2A 0.9800 . ?
C2 H2B 0.9800 . ?
C3 H3A 0.9800 . ?
C3 H3B 0.9800 . ?
C4 C5 1.515(3) . ?
C4 H4A 0.9800 . ?
C4 H4B 0.9800 . ?
C5 H5A 0.9800 . ?
C5 H5B 0.9800 . ?
C6 C7 1.521(4) . ?
C6 H6A 0.9800 . ?
C6 H6B 0.9800 . ?
C7 C8 1.514(3) . ?
C7 H7A 0.9800 . ?
C7 H7B 0.9800 . ?
C8 H8A 0.9800 . ?
C8 H8B 0.9800 . ?
C9 C10 1.509(3) . ?
C9 H9A 0.9800 . ?
C9 H9B 0.9800 . ?
C10 C11 1.502(3) . ?
C10 H10A 0.9800 . ?
C10 H10B 0.9800 . ?
C12 C13 1.514(3) . ?
C12 H12A 0.9800 . ?
C12 H12B 0.9800 . ?
C13 H13A 0.9800 . ?
C13 H13B 0.9800 . ?
C14 C15 1.513(3) . ?
C14 H14A 0.9800 . ?
C14 H14B 0.9800 . ?
C15 C16 1.514(3) . ?
C15 H15A 0.9800 . ?
C15 H15B 0.9800 . ?
C16 H16A 0.9800 . ?
C16 H16B 0.9800 . ?
C17 C18 1.524(3) . ?
C17 H17A 0.9800 . ?
C17 H17B 0.9800 . ?
C18 H18A 0.9800 . ?
C18 H18B 0.9800 . ?
O1S C1S 1.412(3) . ?
O1S H1S 0.75(3) . ?
C1S H1SA 0.9700 . ?
C1S H1SB 0.9700 . ?
C1S H1SC 0.9700 . ?

loop_
_geom_hbond_atom_site_label_D
_geom_hbond_atom_site_label_H
_geom_hbond_atom_site_label_A
_geom_hbond_distance_DH
_geom_hbond_distance_HA
_geom_hbond_distance_DA
_geom_hbond_angle_DHA
_geom_hbond_site_symmetry_A
O1S H1S O2 0.75(3) 1.92(3) 2.658(2) 170(3) 2_674
O4 H4 O1S 0.73(3) 1.86(3) 2.588(3) 173(4) .
